data_4022024
loop_
_publ_author_name
'Mattie S. M. Timmer'
'Bridget L. Stocker'
'Peter H. Seeberger'

_publ_contact_author_name 'Seeberger, P.H.'
_publ_section_title
;
 De Novo Synthesis of Aceric Acid and an Aceric Acid Building Block
;
_journal_name_full 'Journal of Organic Chemistry'
_journal_page_first 8294
_journal_page_last 8297
_journal_paper_doi 10.1021/jo061607m
_journal_volume 71
_journal_year 2006
_chemical_absolute_configuration ad
_chemical_compound_source synthetic
_chemical_formula_moiety 'C11 H22 O5 S2'
_chemical_formula_sum 'C11 H22 O5 S2'
_chemical_formula_weight 298.41
_chemical_name_common 'Methyl 4-epi-aceric acid diethyl dithio acetal '
_chemical_name_systematic
;
  5-deoxy-3-C-methoxycarbonyl-D-arabinose diethyl dithio acetal
;
_space_group_IT_number 19
_symmetry_cell_setting orthorhombic
_symmetry_space_group_name_Hall 'P 2ac 2ab'
_symmetry_space_group_name_H-M 'P 21 21 21'
_atom_sites_solution_hydrogens geom
_atom_sites_solution_primary direct
_atom_sites_solution_secondary difmap
_audit_creation_method SHELXL-97
_cell_angle_alpha 90.00
_cell_angle_beta 90.00
_cell_angle_gamma 90.00
_cell_formula_units_Z 4
_cell_length_a 5.4985(7)
_cell_length_b 13.2676(11)
_cell_length_c 20.6881(13)
_cell_measurement_reflns_used 6490
_cell_measurement_temperature 220(2)
_cell_measurement_theta_max 21.96
_cell_measurement_theta_min 2.50
_cell_volume 1509.2(2)
_computing_cell_refinement 'HKL Scalepack (Otwinowski & Minor 1997)'
_computing_data_collection 'Kappa CCD'
_computing_data_reduction 'Denzo + Scalepak (Otwinowski & Minor, 1997)'
_computing_molecular_graphics 'ORTEP (Johnson,1976)'
_computing_publication_material SHELXL97
_computing_structure_refinement 'SHELXL97 (Sheldrick, 1997)'
_computing_structure_solution 'SIR97 (Altomare et Al., 1997)'
_diffrn_ambient_temperature 220(2)
_diffrn_measured_fraction_theta_full 0.922
_diffrn_measured_fraction_theta_max 0.922
_diffrn_measurement_device_type 'Kappa CCD'
_diffrn_measurement_method CCD
_diffrn_radiation_monochromator graphite
_diffrn_radiation_source 'fine-focus sealed tube'
_diffrn_radiation_type MoK\a
_diffrn_radiation_wavelength 0.7107
_diffrn_reflns_av_R_equivalents 0.0000
_diffrn_reflns_av_sigmaI/netI 0.0840
_diffrn_reflns_limit_h_max 5
_diffrn_reflns_limit_h_min -5
_diffrn_reflns_limit_k_max 13
_diffrn_reflns_limit_k_min -13
_diffrn_reflns_limit_l_max 21
_diffrn_reflns_limit_l_min -21
_diffrn_reflns_number 1388
_diffrn_reflns_theta_full 21.96
_diffrn_reflns_theta_max 21.96
_diffrn_reflns_theta_min 2.50
_exptl_absorpt_coefficient_mu 0.362
_exptl_absorpt_correction_type none
_exptl_crystal_colour colorless
_exptl_crystal_density_diffrn 1.313
_exptl_crystal_density_method 'not measured'
_exptl_crystal_description 'Cut fragment'
_exptl_crystal_F_000 640
_exptl_crystal_recrystallization_method CH2Cl2/hexanes
_exptl_crystal_size_max 0.08
_exptl_crystal_size_mid 0.06
_exptl_crystal_size_min 0.05
_refine_diff_density_max 0.169
_refine_diff_density_min -0.174
_refine_diff_density_rms 0.041
_refine_ls_abs_structure_details 'Flack H D (1983), Acta Cryst. A39, 876-881'
_refine_ls_abs_structure_Flack -0.02(14)
_refine_ls_extinction_coef 0.015(3)
_refine_ls_extinction_expression Fc^*^=kFc[1+0.001xFc^2^\l^3^/sin(2\q)]^-1/4^
_refine_ls_extinction_method SHELXL97
_refine_ls_goodness_of_fit_ref 1.045
_refine_ls_hydrogen_treatment riding
_refine_ls_matrix_type full
_refine_ls_number_parameters 169
_refine_ls_number_reflns 1388
_refine_ls_number_restraints 0
_refine_ls_restrained_S_all 1.045
_refine_ls_R_factor_all 0.0863
_refine_ls_R_factor_gt 0.0576
_refine_ls_shift/su_max 0.019
_refine_ls_shift/su_mean 0.002
_refine_ls_structure_factor_coef Fsqd
_refine_ls_weighting_details 'calc w=1/[\s^2^(Fo^2^)+(0.0410P)^2^+0.8730P] where P=(Fo^2^+2Fc^2^)/3'
_refine_ls_weighting_scheme calc
_refine_ls_wR_factor_gt 0.1211
_refine_ls_wR_factor_ref 0.1362
_reflns_number_gt 1011
_reflns_number_total 1388
_reflns_threshold_expression >2sigma(I)
_cod_data_source_file jo061607msi20060803_021735.cif
_cod_depositor_comments
;
The following automatic conversions were performed:
'_symmetry_cell_setting' value 'Orthorhombic' changed to 'orthorhombic'
according to '/home/saulius/struct/CIF-dictionaries/cif_core.dic'
dictionary named 'cif_core.dic' version 2.4.1 from 2010-06-29.

Automatic conversion script
Id: cif_fix_enum 1527 2010-12-29 10:47:43Z saulius 
;
_cod_database_code 4022024

loop_
_symmetry_equiv_pos_as_xyz
'x, y, z'
'-x+1/2, -y, z+1/2'
'-x, y+1/2, -z+1/2'
'x+1/2, -y+1/2, -z'

loop_
_atom_site_label
_atom_site_type_symbol
_atom_site_fract_x
_atom_site_fract_y
_atom_site_fract_z
_atom_site_U_iso_or_equiv
_atom_site_adp_type
_atom_site_occupancy
_atom_site_calc_flag
_atom_site_refinement_flags
C1 C -0.0928(16) -0.0609(7) -0.1749(4) 0.096(3) Uani 1 d .
H1A H -0.0260 0.0063 -0.1799 0.087 Uiso 1 calc R
H1B H -0.2675 -0.0566 -0.1690 0.067 Uiso 1 calc R
H1C H -0.0574 -0.1004 -0.2132 0.106 Uiso 1 calc R
C2 C 0.0208(15) -0.1113(5) -0.1163(3) 0.068(2) Uani 1 d .
H2A H -0.0327 -0.1825 -0.1153 0.109 Uiso 1 calc R
O3 O 0.2733(10) -0.1095(3) -0.1258(3) 0.0748(15) Uani 1 d .
H3A H 0.3334 -0.1632 -0.1128 0.051 Uiso 1 calc R
C4 C -0.0525(12) -0.0610(5) -0.0506(3) 0.0564(18) Uani 1 d .
O5 O -0.3061(8) -0.0740(3) -0.0406(3) 0.0692(15) Uani 1 d .
H5A H -0.3745 -0.0823 -0.0760 0.222 Uiso 1 calc R
C6 C 0.0761(13) -0.1133(5) 0.0062(3) 0.0541(19) Uani 1 d .
H6A H 0.2535 -0.1007 0.0047 0.047 Uiso 1 calc R
O7 O 0.0256(10) -0.2187(3) -0.0015(2) 0.0676(15) Uani 1 d .
H7A H 0.1553 -0.2507 -0.0017 0.074 Uiso 1 calc R
C8 C -0.0294(13) -0.0817(4) 0.0724(3) 0.061(2) Uani 1 d .
H8A H -0.2066 -0.0945 0.0705 0.062 Uiso 1 calc R
S9 S 0.0918(5) -0.16504(15) 0.13344(11) 0.0847(8) Uani 1 d .
C10 C -0.071(2) -0.1263(7) 0.2039(4) 0.107(4) Uani 1 d .
H10A H -0.0650 -0.0526 0.2072 0.111 Uiso 1 calc R
H10B H -0.2420 -0.1460 0.1995 0.098 Uiso 1 calc R
C11 C 0.023(3) -0.1682(9) 0.2608(5) 0.168(5) Uani 1 d .
H11A H 0.0118 -0.2411 0.2585 0.279 Uiso 1 calc R
H11B H -0.0702 -0.1442 0.2975 0.139 Uiso 1 calc R
H11C H 0.1916 -0.1485 0.2657 0.183 Uiso 1 calc R
S12 S 0.0079(4) 0.05091(13) 0.09127(11) 0.0736(7) Uani 1 d .
C13 C 0.3345(14) 0.0613(6) 0.1052(4) 0.089(3) Uani 1 d .
H13A H 0.3984 -0.0032 0.1208 0.131 Uiso 1 calc R
H13B H 0.4172 0.0781 0.0646 0.123 Uiso 1 calc R
C14 C 0.3813(18) 0.1401(7) 0.1532(4) 0.098(3) Uani 1 d .
H14A H 0.3321 0.2049 0.1359 0.110 Uiso 1 calc R
H14B H 0.5535 0.1416 0.1634 0.082 Uiso 1 calc R
H14C H 0.2893 0.1259 0.1922 0.123 Uiso 1 calc R
C15 C -0.0003(14) 0.0524(6) -0.0554(4) 0.065(2) Uani 1 d .
O16 O -0.1576(10) 0.1134(4) -0.0677(3) 0.088(2) Uani 1 d .
O17 O 0.2348(8) 0.0733(3) -0.0531(3) 0.0643(14) Uani 1 d .
C18 C 0.2910(15) 0.1815(5) -0.0575(5) 0.092(3) Uani 1 d .
H18A H 0.2146 0.2095 -0.0958 0.134 Uiso 1 calc R
H18B H 0.4657 0.1907 -0.0603 0.090 Uiso 1 calc R
H18C H 0.2297 0.2158 -0.0194 0.139 Uiso 1 calc R

loop_
_atom_site_aniso_label
_atom_site_aniso_U_11
_atom_site_aniso_U_22
_atom_site_aniso_U_33
_atom_site_aniso_U_23
_atom_site_aniso_U_13
_atom_site_aniso_U_12
C1 0.062(7) 0.142(8) 0.084(6) 0.012(6) -0.009(5) 0.015(6)
C2 0.045(5) 0.077(4) 0.081(6) -0.004(4) -0.004(4) -0.014(4)
O3 0.048(3) 0.079(3) 0.098(4) -0.006(3) 0.003(3) 0.001(2)
C4 0.035(4) 0.062(4) 0.072(5) 0.001(4) -0.006(4) -0.006(4)
O5 0.038(3) 0.075(3) 0.095(4) 0.009(3) -0.006(3) -0.012(3)
C6 0.036(4) 0.052(4) 0.074(5) -0.010(3) -0.001(4) 0.004(3)
O7 0.055(4) 0.048(3) 0.100(4) -0.013(2) -0.013(3) 0.010(2)
C8 0.047(5) 0.044(4) 0.090(5) -0.006(3) -0.006(4) 0.003(4)
S9 0.0980(19) 0.0763(13) 0.0797(14) -0.0010(12) 0.0001(13) 0.0258(12)
C10 0.149(11) 0.104(7) 0.069(6) -0.006(5) 0.015(6) 0.025(6)
C11 0.208(16) 0.204(12) 0.093(8) 0.008(8) 0.039(9) 0.002(12)
S12 0.0506(12) 0.0589(11) 0.1113(16) -0.0224(11) 0.0057(12) 0.0067(10)
C13 0.047(5) 0.095(6) 0.125(8) -0.042(6) -0.005(5) -0.016(5)
C14 0.072(7) 0.116(7) 0.104(7) -0.014(6) -0.009(5) -0.020(5)
C15 0.037(4) 0.076(5) 0.082(5) 0.001(4) -0.001(4) -0.005(5)
O16 0.037(4) 0.074(3) 0.152(6) 0.019(3) -0.004(3) 0.006(3)
O17 0.034(3) 0.048(3) 0.110(4) 0.002(3) -0.001(3) -0.003(2)
C18 0.046(5) 0.064(5) 0.166(9) 0.014(5) 0.011(5) -0.011(4)

loop_
_atom_type_symbol
_atom_type_description
_atom_type_scat_dispersion_real
_atom_type_scat_dispersion_imag
_atom_type_scat_source
C C 0.0033 0.0016 'International Tables Vol C Tables 4.2.6.8 and 6.1.1.4'
H H 0.0000 0.0000 'International Tables Vol C Tables 4.2.6.8 and 6.1.1.4'
O O 0.0106 0.0060 'International Tables Vol C Tables 4.2.6.8 and 6.1.1.4'
S S 0.1246 0.1234 'International Tables Vol C Tables 4.2.6.8 and 6.1.1.4'

loop_
_geom_angle_atom_site_label_1
_geom_angle_atom_site_label_2
_geom_angle_atom_site_label_3
_geom_angle
O3 C2 C1 106.7(6)
O3 C2 C4 111.7(6)
C1 C2 C4 113.6(6)
O5 C4 C15 108.1(6)
O5 C4 C6 106.6(6)
C15 C4 C6 113.9(6)
O5 C4 C2 109.1(6)
C15 C4 C2 108.2(6)
C6 C4 C2 110.7(6)
O7 C6 C4 105.4(5)
O7 C6 C8 106.9(5)
C4 C6 C8 112.5(5)
C6 C8 S9 108.3(4)
C6 C8 S12 114.3(5)
S9 C8 S12 113.7(4)
C10 S9 C8 102.1(4)
C11 C10 S9 112.7(8)
C8 S12 C13 102.6(4)
C14 C13 S12 109.5(6)
O16 C15 O17 124.5(7)
O16 C15 C4 122.3(7)
O17 C15 C4 112.7(6)
C15 O17 C18 114.0(6)

loop_
_geom_bond_atom_site_label_1
_geom_bond_atom_site_label_2
_geom_bond_distance
C1 C2 1.519(10)
C2 O3 1.403(9)
C2 C4 1.566(10)
C4 O5 1.420(8)
C4 C15 1.536(9)
C4 C6 1.537(9)
C6 O7 1.435(7)
C6 C8 1.545(9)
C8 S9 1.805(7)
C8 S12 1.813(6)
S9 C10 1.787(9)
C10 C11 1.400(13)
S12 C13 1.824(8)
C13 C14 1.465(10)
C15 O16 1.211(8)
C15 O17 1.323(8)
O17 C18 1.472(7)

loop_
_geom_torsion_atom_site_label_1
_geom_torsion_atom_site_label_2
_geom_torsion_atom_site_label_3
_geom_torsion_atom_site_label_4
_geom_torsion
O3 C2 C4 O5 -174.3(5)
C1 C2 C4 O5 65.0(8)
O3 C2 C4 C15 68.3(7)
C1 C2 C4 C15 -52.4(9)
O3 C2 C4 C6 -57.2(7)
C1 C2 C4 C6 -177.9(7)
O5 C4 C6 O7 66.5(7)
C15 C4 C6 O7 -174.2(5)
C2 C4 C6 O7 -52.0(7)
O5 C4 C6 C8 -49.6(7)
C15 C4 C6 C8 69.7(8)
C2 C4 C6 C8 -168.1(5)
O7 C6 C8 S9 53.6(6)
C4 C6 C8 S9 168.8(5)
O7 C6 C8 S12 -178.5(4)
C4 C6 C8 S12 -63.3(7)
C6 C8 S9 C10 -174.4(5)
S12 C8 S9 C10 57.4(6)
C8 S9 C10 C11 -169.3(8)
C6 C8 S12 C13 -70.4(6)
S9 C8 S12 C13 54.8(5)
C8 S12 C13 C14 -148.5(6)
O5 C4 C15 O16 -19.6(10)
C6 C4 C15 O16 -137.9(8)
C2 C4 C15 O16 98.5(9)
O5 C4 C15 O17 168.6(6)
C6 C4 C15 O17 50.2(8)
C2 C4 C15 O17 -73.4(7)
O16 C15 O17 C18 8.4(11)
C4 C15 O17 C18 -179.9(6)

loop_
_cod_related_entry_id
_cod_related_entry_database
_cod_related_entry_code
1 ChemSpider 21194253
